data_4117894
loop_
_publ_author_name
'Ian A. Tonks'
'Alec C. Durrell'
'Harry B. Gray'
'John E. Bercaw'

_publ_contact_author
;       Michael W. Day
        Beckman Institute
        California Institute of Technology
        Pasadena, CA  91125
        USA
;
_publ_contact_author_email mikeday@caltech.edu
_publ_contact_author_fax '(818) 449 4159'
_publ_contact_author_phone '(818) 395 2734'
_publ_section_title
;
 Groups 5 and 6 Terminal Hydrazido(2-) Complexes: N\b Substituent Effects
 on Ligand-to-Metal Charge-Transfer Energies and Oxidation States
;
_journal_name_full 'Journal of the American Chemical Society'
_journal_page_first 7301
_journal_page_last 7304
_journal_paper_doi 10.1021/ja302275j
_journal_volume 134
_journal_year 2012
_chemical_absolute_configuration 'Inversion twin'
_chemical_formula_moiety 'C9 H20 Cl3 N2 Nb O2'
_chemical_formula_sum 'C9 H20 Cl3 N2 Nb O2'
_chemical_formula_weight 387.53
_chemical_name_systematic
;
 ?
;
_space_group_IT_number 19
_symmetry_cell_setting orthorhombic
_symmetry_space_group_name_Hall 'P 2ac 2ab'
_symmetry_space_group_name_H-M 'P 21 21 21'
_atom_sites_solution_hydrogens geom
_atom_sites_solution_primary direct
_atom_sites_solution_secondary difmap
_audit_creation_method SHELXL-97
_cell_angle_alpha 90.00
_cell_angle_beta 90.00
_cell_angle_gamma 90.00
_cell_formula_units_Z 4
_cell_length_a 6.8865(3)
_cell_length_b 12.1853(5)
_cell_length_c 18.5285(8)
_cell_measurement_reflns_used 9924
_cell_measurement_temperature 100(2)
_cell_measurement_theta_max 43.10
_cell_measurement_theta_min 2.76
_cell_volume 1554.80(11)
_computing_cell_refinement 'Bruker SAINT-Plus v7.68A'
_computing_data_collection 'Bruker APEX2 v2009.7-0'
_computing_data_reduction 'Bruker SAINT-Plus v7.68A'
_computing_molecular_graphics 'Bruker XP v5.1'
_computing_publication_material 'Bruker XCIF 2008'
_computing_structure_refinement 'SHELXL-97 (Sheldrick, 2008)'
_computing_structure_solution 'SHELXS-97 (Sheldrick, 2008)'
_diffrn_ambient_temperature 100(2)
_diffrn_measured_fraction_theta_full 0.999
_diffrn_measured_fraction_theta_max 0.999
_diffrn_measurement_device_type 'Bruker KAPPA APEX II'
_diffrn_measurement_method '\w scans; 15 settings'
_diffrn_radiation_monochromator graphite
_diffrn_radiation_source 'fine-focus sealed tube'
_diffrn_radiation_type MoK\a
_diffrn_radiation_wavelength 0.71073
_diffrn_reflns_av_R_equivalents 0.0636
_diffrn_reflns_av_sigmaI/netI 0.0498
_diffrn_reflns_limit_h_max 14
_diffrn_reflns_limit_h_min -14
_diffrn_reflns_limit_k_max 25
_diffrn_reflns_limit_k_min -25
_diffrn_reflns_limit_l_max 38
_diffrn_reflns_limit_l_min -31
_diffrn_reflns_number 89100
_diffrn_reflns_theta_full 47.65
_diffrn_reflns_theta_max 47.65
_diffrn_reflns_theta_min 2.00
_exptl_absorpt_coefficient_mu 1.282
_exptl_absorpt_correction_type none
_exptl_crystal_colour 'Dichroic - blue/green'
_exptl_crystal_density_diffrn 1.656
_exptl_crystal_description Blade
_exptl_crystal_F_000 784
_refine_diff_density_max 1.372
_refine_diff_density_min -1.715
_refine_diff_density_rms 0.115
_refine_ls_abs_structure_details 'Flack H D (1983), Acta Cryst. A39, 876-881'
_refine_ls_abs_structure_Flack 0.563(15)
_refine_ls_extinction_method none
_refine_ls_goodness_of_fit_ref 1.310
_refine_ls_hydrogen_treatment Riding
_refine_ls_matrix_type 'Full matrix'
_refine_ls_number_parameters 157
_refine_ls_number_reflns 14593
_refine_ls_number_restraints 0
_refine_ls_restrained_S_all 1.310
_refine_ls_R_factor_all 0.0427
_refine_ls_R_factor_gt 0.0313
_refine_ls_shift/su_max 0.003
_refine_ls_shift/su_mean 0.000
_refine_ls_structure_factor_coef Fsqd
_refine_ls_weighting_details w=1/s^2^(Fo^2^)
_refine_ls_weighting_scheme sigma
_refine_ls_wR_factor_gt 0.0417
_refine_ls_wR_factor_ref 0.0425
_reflns_number_gt 12129
_reflns_number_total 14593
_reflns_threshold_expression >2sigma(I)
_cod_data_source_file ja302275j_si_002_14.cif
_cod_data_source_block 2i
_cod_depositor_comments
;
The following automatic conversions were performed:

'_atom_sites_solution_primary' value 'direct methods' was changed to
'direct'.

'_atom_sites_solution_secondary' value 'Difference Fourier map' was
changed to 'difmap'.

'_atom_sites_solution_hydrogens' value 'Geometric positions' was
changed to 'geom'.

Automatic conversion script
Id: cif_fix_values 6452 2018-10-05 10:23:21Z andrius 
;
_cod_database_code 4117894

loop_
_symmetry_equiv_pos_as_xyz
'x, y, z'
'-x+1/2, -y, z+1/2'
'x+1/2, -y+1/2, -z'
'-x, y+1/2, -z+1/2'

loop_
_atom_site_label
_atom_site_type_symbol
_atom_site_fract_x
_atom_site_fract_y
_atom_site_fract_z
_atom_site_U_iso_or_equiv
_atom_site_adp_type
_atom_site_occupancy
_atom_site_symmetry_multiplicity
_atom_site_calc_flag
_atom_site_refinement_flags
Nb1 Nb 0.448898(10) 0.132909(8) 0.671095(4) 0.00956(1) Uani 1 1 d .
Cl1 Cl 0.20970(4) 0.01491(2) 0.725472(14) 0.01753(5) Uani 1 1 d .
Cl2 Cl 0.62911(4) -0.00556(2) 0.609714(13) 0.01699(5) Uani 1 1 d .
Cl3 Cl 0.59975(3) 0.27903(2) 0.602545(14) 0.01626(5) Uani 1 1 d .
O1 O 0.22660(8) 0.13048(7) 0.57725(4) 0.01394(12) Uani 1 1 d .
O2 O 0.23887(9) 0.26515(6) 0.69328(4) 0.01259(13) Uani 1 1 d .
N1 N 0.59187(9) 0.14296(8) 0.74955(4) 0.01211(14) Uani 1 1 d .
N2 N 0.69427(10) 0.14018(8) 0.81162(4) 0.01189(14) Uani 1 1 d .
C1 C 0.05591(14) 0.19415(9) 0.59452(5) 0.01575(17) Uani 1 1 d .
H1A H -0.0309 0.1517 0.6266 0.019 Uiso 1 1 calc R
H1B H -0.0162 0.2124 0.5499 0.019 Uiso 1 1 calc R
C2 C 0.12073(13) 0.29696(9) 0.63141(5) 0.01553(18) Uani 1 1 d .
H2A H 0.1978 0.3428 0.5978 0.019 Uiso 1 1 calc R
H2B H 0.0068 0.3399 0.6476 0.019 Uiso 1 1 calc R
C3 C 0.17439(16) 0.03070(10) 0.54043(6) 0.0196(2) Uani 1 1 d .
H3A H 0.0987 -0.0161 0.5729 0.029 Uiso 1 1 calc R
H3B H 0.2925 -0.0081 0.5256 0.029 Uiso 1 1 calc R
H3C H 0.0965 0.0484 0.4977 0.029 Uiso 1 1 calc R
C4 C 0.28984(14) 0.35916(10) 0.73750(6) 0.01917(19) Uani 1 1 d .
H4A H 0.3754 0.4081 0.7101 0.029 Uiso 1 1 calc R
H4B H 0.3570 0.3341 0.7811 0.029 Uiso 1 1 calc R
H4C H 0.1716 0.3988 0.7511 0.029 Uiso 1 1 calc R
C5 C 0.85646(15) 0.21891(11) 0.81323(5) 0.0188(2) Uani 1 1 d .
H5A H 0.8052 0.2947 0.8158 0.023 Uiso 1 1 calc R
H5B H 0.9343 0.2120 0.7685 0.023 Uiso 1 1 calc R
C6 C 0.98402(14) 0.19589(12) 0.87872(5) 0.0233(3) Uani 1 1 d .
H6A H 1.0878 0.2519 0.8817 0.028 Uiso 1 1 calc R
H6B H 1.0463 0.1231 0.8733 0.028 Uiso 1 1 calc R
C7 C 0.86377(15) 0.19779(10) 0.94803(5) 0.0176(2) Uani 1 1 d .
H7A H 0.9470 0.1776 0.9895 0.021 Uiso 1 1 calc R
H7B H 0.8136 0.2729 0.9564 0.021 Uiso 1 1 calc R
C8 C 0.69482(14) 0.11792(10) 0.94268(5) 0.0168(2) Uani 1 1 d .
H8A H 0.7454 0.0420 0.9398 0.020 Uiso 1 1 calc R
H8B H 0.6136 0.1238 0.9866 0.020 Uiso 1 1 calc R
C9 C 0.57140(12) 0.14177(11) 0.87662(5) 0.01724(19) Uani 1 1 d .
H9A H 0.4678 0.0858 0.8722 0.021 Uiso 1 1 calc R
H9B H 0.5091 0.2146 0.8817 0.021 Uiso 1 1 calc R

loop_
_atom_site_aniso_label
_atom_site_aniso_U_11
_atom_site_aniso_U_22
_atom_site_aniso_U_33
_atom_site_aniso_U_23
_atom_site_aniso_U_13
_atom_site_aniso_U_12
Nb1 0.01056(3) 0.00983(3) 0.00830(3) 0.00021(3) -0.00074(3) 0.00024(3)
Cl1 0.02002(10) 0.01508(11) 0.01749(11) 0.00299(9) 0.00226(9) -0.00479(9)
Cl2 0.02036(10) 0.01703(12) 0.01358(10) -0.00244(9) 0.00060(9) 0.00601(9)
Cl3 0.01241(9) 0.01779(12) 0.01858(11) 0.00639(10) 0.00107(8) -0.00159(8)
O1 0.0139(2) 0.0130(3) 0.0150(3) -0.0019(3) -0.0035(2) 0.0006(3)
O2 0.0129(3) 0.0109(3) 0.0140(3) -0.0013(3) -0.0005(2) 0.0005(2)
N1 0.0131(3) 0.0131(4) 0.0102(3) -0.0006(3) -0.0010(2) 0.0007(3)
N2 0.0120(3) 0.0154(4) 0.0083(3) 0.0000(3) -0.0014(2) -0.0009(3)
C1 0.0107(3) 0.0195(5) 0.0170(4) -0.0005(4) -0.0024(4) 0.0011(4)
C2 0.0132(4) 0.0155(5) 0.0179(5) 0.0021(4) -0.0025(3) 0.0024(3)
C3 0.0246(5) 0.0165(5) 0.0178(5) -0.0041(4) -0.0073(4) -0.0009(4)
C4 0.0207(4) 0.0142(5) 0.0226(5) -0.0070(4) -0.0015(4) 0.0005(4)
C5 0.0184(4) 0.0256(6) 0.0123(4) 0.0023(4) -0.0008(3) -0.0099(4)
C6 0.0147(4) 0.0387(8) 0.0164(5) -0.0003(5) -0.0029(4) -0.0072(4)
C7 0.0212(4) 0.0201(5) 0.0114(4) -0.0012(4) -0.0033(4) -0.0035(4)
C8 0.0208(4) 0.0196(6) 0.0101(4) 0.0027(4) -0.0003(3) -0.0041(4)
C9 0.0139(4) 0.0260(6) 0.0119(4) 0.0024(4) 0.0014(3) -0.0029(4)

loop_
_atom_type_symbol
_atom_type_description
_atom_type_scat_dispersion_real
_atom_type_scat_dispersion_imag
_atom_type_scat_source
C C 0.0033 0.0016 'International Tables Vol C Tables 4.2.6.8 and 6.1.1.4'
H H 0.0000 0.0000 'International Tables Vol C Tables 4.2.6.8 and 6.1.1.4'
N N 0.0061 0.0033 'International Tables Vol C Tables 4.2.6.8 and 6.1.1.4'
O O 0.0106 0.0060 'International Tables Vol C Tables 4.2.6.8 and 6.1.1.4'
Cl Cl 0.1484 0.1585 'International Tables Vol C Tables 4.2.6.8 and 6.1.1.4'
Nb Nb -2.0727 0.6215 'International Tables Vol C Tables 4.2.6.8 and 6.1.1.4'

loop_
_geom_angle_atom_site_label_1
_geom_angle_atom_site_label_2
_geom_angle_atom_site_label_3
_geom_angle
N1 Nb1 O2 99.33(3)
N1 Nb1 O1 172.06(3)
O2 Nb1 O1 73.48(3)
N1 Nb1 Cl2 98.75(3)
O2 Nb1 Cl2 161.496(19)
O1 Nb1 Cl2 88.68(2)
N1 Nb1 Cl1 94.51(3)
O2 Nb1 Cl1 84.81(2)
O1 Nb1 Cl1 81.62(2)
Cl2 Nb1 Cl1 97.651(10)
N1 Nb1 Cl3 98.17(3)
O2 Nb1 Cl3 80.89(2)
O1 Nb1 Cl3 84.21(2)
Cl2 Nb1 Cl3 92.688(10)
Cl1 Nb1 Cl3 162.228(9)
C3 O1 C1 110.82(7)
C3 O1 Nb1 122.10(6)
C1 O1 Nb1 111.39(5)
C4 O2 C2 111.65(8)
C4 O2 Nb1 121.57(5)
C2 O2 Nb1 114.44(6)
N2 N1 Nb1 173.99(8)
N1 N2 C9 113.37(6)
N1 N2 C5 113.41(8)
C9 N2 C5 114.25(8)
O1 C1 C2 107.96(8)
O2 C2 C1 107.65(9)
N2 C5 C6 109.48(9)
C5 C6 C7 110.73(8)
C8 C7 C6 110.50(9)
C9 C8 C7 111.02(9)
N2 C9 C8 109.59(7)

loop_
_geom_bond_atom_site_label_1
_geom_bond_atom_site_label_2
_geom_bond_distance
Nb1 N1 1.7600(7)
Nb1 O2 2.2040(7)
Nb1 O1 2.3168(6)
Nb1 Cl2 2.3834(3)
Nb1 Cl1 2.4075(3)
Nb1 Cl3 2.4213(3)
O1 C3 1.4399(14)
O1 C1 1.4443(12)
O2 C4 1.4514(13)
O2 C2 1.4582(11)
N1 N2 1.3494(10)
N2 C9 1.4721(11)
N2 C5 1.4727(13)
C1 C2 1.4953(15)
C5 C6 1.5240(14)
C6 C7 1.5283(15)
C7 C8 1.5201(14)
C8 C9 1.5182(13)
